data_1567653
loop_
_publ_author_name
'Cui, Xian-Chao'
'Zhang, Hu'
'Wang, Yi-Ping'
'Qu, Jian-Ping'
'Kang, Yan-Biao'

_publ_section_title
;
 Synthesis of carbinoxamine via \a-C(sp3)--H 2-pyridylation of O, S or
 N-containing compounds enabled by non-D--A-type super organoreductants
 and sulfoxide- or sulfide HAT reagents
;
_journal_issue 37
_journal_name_full 'Chemical Science'
_journal_page_first 11246
_journal_page_last 11251
_journal_paper_doi 10.1039/D2SC03504A
_journal_volume 13
_journal_year 2022
_chemical_formula_moiety 'C27 H26 N2 O'
_chemical_formula_sum 'C27 H26 N2 O'
_chemical_formula_weight 394.50
_space_group_crystal_system triclinic
_space_group_IT_number 2
_space_group_name_Hall '-P 1'
_space_group_name_H-M_alt 'P -1'
_atom_sites_solution_hydrogens geom
_audit_creation_date 2021-09-18
_audit_creation_method
;
Olex2 1.3
(compiled 2020.11.12 svn.r5f609507 for OlexSys, GUI svn.r6272)
;
_audit_update_record
;
2022-01-02 deposited with the CCDC.	2022-09-16 downloaded from the CCDC.
;
_cell_angle_alpha 75.304(3)
_cell_angle_beta 85.678(3)
_cell_angle_gamma 67.535(4)
_cell_formula_units_Z 2
_cell_length_a 7.8864(3)
_cell_length_b 9.9577(4)
_cell_length_c 15.3148(4)
_cell_measurement_reflns_used 5113
_cell_measurement_temperature 293(2)
_cell_measurement_theta_max 70.0250
_cell_measurement_theta_min 4.9670
_cell_volume 1074.74(7)
_computing_cell_refinement 'CrysAlisPro 1.171.40.84a (Rigaku OD, 2020)'
_computing_data_collection 'CrysAlisPro 1.171.40.84a (Rigaku OD, 2020)'
_computing_data_reduction 'CrysAlisPro 1.171.40.84a (Rigaku OD, 2020)'
_computing_molecular_graphics 'Olex2 1.3 (Dolomanov et al., 2009)'
_computing_publication_material 'Olex2 1.3 (Dolomanov et al., 2009)'
_computing_structure_refinement 'SHELXL 2013/4 (Sheldrick, 2015)'
_diffrn_ambient_temperature 293(2)
_diffrn_detector 'CCD plate'
_diffrn_detector_area_resol_mean 5.2169
_diffrn_detector_type AtlasS2
_diffrn_measured_fraction_theta_full 0.990
_diffrn_measured_fraction_theta_max 0.967
_diffrn_measurement_details
;
List of Runs (angles in degrees, time in seconds):

  # Type    Start    End  Width  t~exp~   \w     \q     \k     \f   Frames
#--------------------------------------------------------------------------
  1  \w   -106.00 -17.00   1.00    2.00    --  -40.80 -57.00 -90.00   89
  2  \w   -114.00 -39.00   1.00    2.00    --  -40.80 178.00  60.00   75
  3  \w    -66.00  32.00   1.00    2.00    --  -40.80  57.00  60.00   98
  4  \w     66.00  91.00   1.00    2.00    --   40.80 178.00 -60.00   25
  5  \w     74.00 103.00   1.00    4.00    --   99.68 -94.00 -30.00   29
  6  \w    112.00 165.00   1.00    4.00    --   99.68 125.00 -60.00   53
  7  \w     33.00  99.00   1.00    4.00    --   99.68 -77.00  30.00   66
  8  \w     83.00 113.00   1.00    4.00    --   99.68-125.00 150.00   30
  9  \w     29.00 127.00   1.00    4.00    --   99.68 -61.00-120.00   98
 10  \w     25.00  52.00   1.00    4.00    --   99.68 -94.00 -30.00   27
 11  \w     38.00  65.00   1.00    4.00    --   99.68-125.00 150.00   27
 12  \w    130.00 168.00   1.00    4.00    --   99.68  77.00-150.00   38
 13  \w     38.00  80.00   1.00    4.00    --   99.68-125.00-180.00   42
 14  \w     84.00 112.00   1.00    4.00    --   99.68-125.00-180.00   28
 15  \w     87.00 171.00   1.00    4.00    --   99.68  45.00  30.00   84
 16  \w     17.00 106.00   1.00    4.00    --   99.68 -94.00-120.00   89
 17  \w     51.00 174.00   1.00    4.00    --   99.68   0.00   0.00  123
;
_diffrn_measurement_device 'four-circle diffractometer'
_diffrn_measurement_device_type 'SuperNova, Dual, Cu at home/near, AtlasS2'
_diffrn_measurement_method '\w scans'
_diffrn_orient_matrix_type 'CrysAlisPro convention (1999,Acta A55,543-557)'
_diffrn_orient_matrix_UB_11 0.1411734000
_diffrn_orient_matrix_UB_12 0.0751547000
_diffrn_orient_matrix_UB_13 -0.0107522000
_diffrn_orient_matrix_UB_21 -0.1565229000
_diffrn_orient_matrix_UB_22 0.1521747000
_diffrn_orient_matrix_UB_23 -0.0020181000
_diffrn_orient_matrix_UB_31 0.0167521000
_diffrn_orient_matrix_UB_32 -0.0315867000
_diffrn_orient_matrix_UB_33 0.1034487000
_diffrn_radiation_monochromator mirror
_diffrn_radiation_probe x-ray
_diffrn_radiation_type 'Cu K\a'
_diffrn_radiation_wavelength 1.54184
_diffrn_reflns_av_R_equivalents 0.0171
_diffrn_reflns_av_unetI/netI 0.0202
_diffrn_reflns_Laue_measured_fraction_full 0.990
_diffrn_reflns_Laue_measured_fraction_max 0.967
_diffrn_reflns_limit_h_max 8
_diffrn_reflns_limit_h_min -9
_diffrn_reflns_limit_k_max 11
_diffrn_reflns_limit_k_min -12
_diffrn_reflns_limit_l_max 18
_diffrn_reflns_limit_l_min -13
_diffrn_reflns_number 7116
_diffrn_reflns_point_group_measured_fraction_full 0.990
_diffrn_reflns_point_group_measured_fraction_max 0.967
_diffrn_reflns_theta_full 67.684
_diffrn_reflns_theta_max 70.053
_diffrn_reflns_theta_min 4.956
_diffrn_source 'micro-focus sealed X-ray tube'
_diffrn_source_type 'SuperNova (Cu) X-ray Source'
_exptl_absorpt_coefficient_mu 0.576
_exptl_absorpt_correction_T_max 1.00000
_exptl_absorpt_correction_T_min 0.79623
_exptl_absorpt_correction_type multi-scan
_exptl_absorpt_process_details
;
CrysAlisPro 1.171.40.84a (Rigaku Oxford Diffraction, 2020)
Empirical absorption correction using spherical harmonics,
implemented in SCALE3 ABSPACK scaling algorithm.
;
_exptl_crystal_density_diffrn 1.219
_exptl_crystal_description block
_exptl_crystal_F_000 420
_exptl_crystal_size_max 0.23
_exptl_crystal_size_mid 0.22
_exptl_crystal_size_min 0.18
_refine_diff_density_max 0.168
_refine_diff_density_min -0.150
_refine_diff_density_rms 0.036
_refine_ls_extinction_coef 0.0120(9)
_refine_ls_extinction_expression Fc^*^=kFc[1+0.001xFc^2^\l^3^/sin(2\q)]^-1/4^
_refine_ls_extinction_method SHELXL
_refine_ls_goodness_of_fit_ref 1.040
_refine_ls_hydrogen_treatment constr
_refine_ls_matrix_type full
_refine_ls_number_parameters 273
_refine_ls_number_reflns 3956
_refine_ls_number_restraints 0
_refine_ls_restrained_S_all 1.040
_refine_ls_R_factor_all 0.0432
_refine_ls_R_factor_gt 0.0407
_refine_ls_shift/su_max 0.001
_refine_ls_shift/su_mean 0.000
_refine_ls_structure_factor_coef Fsqd
_refine_ls_weighting_details 'w=1/[\s^2^(Fo^2^)+(0.0623P)^2^+0.1556P] where P=(Fo^2^+2Fc^2^)/3'
_refine_ls_weighting_scheme calc
_refine_ls_wR_factor_gt 0.1111
_refine_ls_wR_factor_ref 0.1142
_reflns_Friedel_coverage 0.000
_reflns_number_gt 3634
_reflns_number_total 3956
_reflns_threshold_expression 'I > 2\s(I)'
_cod_data_source_file d2sc03504a2.cif
_cod_data_source_block cxc-4-me
_cod_depositor_comments 'Adding full bibliography for 1567652--1567653.cif.'
_cod_database_code 1567653
_shelxl_version_number 2013-4
_chemical_oxdiff_formula C20H20N2
_shelx_space_group_comment
;
The symmetry employed for this shelxl refinement is uniquely defined
by the following loop, which should always be used as a source of
symmetry information in preference to the above space-group names.
They are only intended as comments.
;
_shelx_estimated_absorpt_t_max 0.903
_shelx_estimated_absorpt_t_min 0.879
_reflns_odcompleteness_completeness 99.97
_reflns_odcompleteness_iscentric 1
_reflns_odcompleteness_theta 64.99
_olex2_refinement_description
;
1.a Ternary CH refined with riding coordinates:
 C1(H1)
1.b Secondary CH2 refined with riding coordinates:
 C14(H14A,H14B), C21(H21A,H21B)
1.c Aromatic/amide H refined with riding coordinates:
 C3(H3), C12(H12), C20(H20), C6(H6), C8(H8), C16(H16), C11(H11), C23(H23),
 C27(H27), C9(H9), C5(H5), C10(H10), C17(H17), C26(H26), C25(H25), C24(H24),
 C19(H19), C18(H18)
1.d Idealised Me refined as rotating group:
 C13(H13A,H13B,H13C)
;
_olex2_submission_special_instructions 'No special instructions were received'
_oxdiff_exptl_absorpt_empirical_details
;
Empirical correction (ABSPACK) includes:
- Absorption correction using spherical harmonics
- Frame scaling
;
_oxdiff_exptl_absorpt_empirical_full_max 1.408
_oxdiff_exptl_absorpt_empirical_full_min 0.636

loop_
_space_group_symop_operation_xyz
'x, y, z'
'-x, -y, -z'

loop_
_atom_site_label
_atom_site_type_symbol
_atom_site_fract_x
_atom_site_fract_y
_atom_site_fract_z
_atom_site_U_iso_or_equiv
_atom_site_adp_type
_atom_site_occupancy
_atom_site_site_symmetry_order
_atom_site_calc_flag
_atom_site_refinement_flags_posn
_atom_site_refinement_flags_adp
_atom_site_refinement_flags_occupancy
_atom_site_disorder_assembly
_atom_site_disorder_group
O1 O 0.78227(13) 0.81452(11) 0.50376(6) 0.0617(3) Uani 1 1 d . . . . .
N2 N 0.71648(12) 0.43473(10) 0.77028(6) 0.0392(2) Uani 1 1 d . . . . .
N1 N 1.08451(15) 0.65211(14) 0.52892(7) 0.0553(3) Uani 1 1 d . . . . .
C2 C 0.97177(15) 0.47405(13) 0.67588(7) 0.0402(3) Uani 1 1 d . . . . .
C7 C 1.03966(15) 0.31477(13) 0.83735(8) 0.0404(3) Uani 1 1 d . . . . .
C15 C 0.63102(14) 0.22446(12) 0.75374(8) 0.0404(3) Uani 1 1 d . . . . .
C1 C 0.91535(15) 0.37045(13) 0.75342(7) 0.0395(3) Uani 1 1 d . . . . .
H1 H 0.9342 0.2811 0.7321 0.047 Uiso 1 1 calc R U . . .
C22 C 0.46170(16) 0.64112(13) 0.81687(8) 0.0437(3) Uani 1 1 d . . . . .
C14 C 0.64242(16) 0.32061(14) 0.81289(8) 0.0439(3) Uani 1 1 d . . . . .
H14A H 0.5203 0.3700 0.8336 0.053 Uiso 1 1 calc R U . . .
H14B H 0.7183 0.2560 0.8657 0.053 Uiso 1 1 calc R U . . .
C3 C 0.84766(16) 0.60239(14) 0.62333(8) 0.0447(3) Uani 1 1 d . . . . .
H3 H 0.7230 0.6322 0.6352 0.054 Uiso 1 1 calc R U . . .
C12 C 1.09144(17) 0.41042(14) 0.87139(8) 0.0464(3) Uani 1 1 d . . . . .
H12 H 1.0543 0.5110 0.8411 0.056 Uiso 1 1 calc R U . . .
C4 C 0.91150(17) 0.68762(14) 0.55161(8) 0.0464(3) Uani 1 1 d . . . . .
C21 C 0.66603(16) 0.55121(14) 0.82043(8) 0.0446(3) Uani 1 1 d . . . . .
H21A H 0.7295 0.6184 0.7956 0.054 Uiso 1 1 calc R U . . .
H21B H 0.7064 0.5047 0.8830 0.054 Uiso 1 1 calc R U . . .
C20 C 0.57686(18) 0.10542(14) 0.79280(10) 0.0525(3) Uani 1 1 d . . . . .
H20 H 0.5523 0.0866 0.8541 0.063 Uiso 1 1 calc R U . . .
C6 C 1.15652(17) 0.43409(16) 0.65250(9) 0.0510(3) Uani 1 1 d . . . . .
H6 H 1.2457 0.3477 0.6859 0.061 Uiso 1 1 calc R U . . .
C8 C 1.10008(18) 0.16462(14) 0.88310(9) 0.0516(3) Uani 1 1 d . . . . .
H8 H 1.0682 0.0984 0.8610 0.062 Uiso 1 1 calc R U . . .
C16 C 0.66492(17) 0.25062(16) 0.66219(9) 0.0519(3) Uani 1 1 d . . . . .
H16 H 0.6983 0.3311 0.6342 0.062 Uiso 1 1 calc R U . . .
C11 C 1.19746(19) 0.35791(17) 0.94969(9) 0.0550(3) Uani 1 1 d . . . . .
H11 H 1.2301 0.4235 0.9720 0.066 Uiso 1 1 calc R U . . .
C23 C 0.37544(19) 0.68343(15) 0.89330(10) 0.0539(3) Uani 1 1 d . . . . .
H23 H 0.4437 0.6549 0.9464 0.065 Uiso 1 1 calc R U . . .
C27 C 0.35618(19) 0.68517(17) 0.73887(10) 0.0569(3) Uani 1 1 d . . . . .
H27 H 0.4111 0.6574 0.6869 0.068 Uiso 1 1 calc R U . . .
C9 C 1.2075(2) 0.11207(16) 0.96150(10) 0.0622(4) Uani 1 1 d . . . . .
H9 H 1.2473 0.0112 0.9915 0.075 Uiso 1 1 calc R U . . .
C5 C 1.20355(18) 0.52418(18) 0.57984(9) 0.0599(4) Uani 1 1 d . . . . .
H5 H 1.3266 0.4949 0.5646 0.072 Uiso 1 1 calc R U . . .
C10 C 1.25508(19) 0.20900(18) 0.99487(9) 0.0607(4) Uani 1 1 d . . . . .
H10 H 1.3259 0.1742 1.0477 0.073 Uiso 1 1 calc R U . . .
C17 C 0.6496(2) 0.1583(2) 0.61211(11) 0.0680(4) Uani 1 1 d . . . . .
H17 H 0.6745 0.1764 0.5509 0.082 Uiso 1 1 calc R U . . .
C26 C 0.1702(2) 0.76983(17) 0.73716(12) 0.0667(4) Uani 1 1 d . . . . .
H26 H 0.1012 0.7991 0.6841 0.080 Uiso 1 1 calc R U . . .
C25 C 0.0866(2) 0.81092(17) 0.81387(13) 0.0709(4) Uani 1 1 d . . . . .
H25 H -0.0385 0.8677 0.8128 0.085 Uiso 1 1 calc R U . . .
C24 C 0.1893(2) 0.76735(18) 0.89163(12) 0.0689(4) Uani 1 1 d . . . . .
H24 H 0.1335 0.7944 0.9436 0.083 Uiso 1 1 calc R U . . .
C19 C 0.5590(2) 0.01502(17) 0.74232(13) 0.0699(4) Uani 1 1 d . . . . .
H19 H 0.5206 -0.0630 0.7694 0.084 Uiso 1 1 calc R U . . .
C18 C 0.5979(2) 0.0400(2) 0.65159(14) 0.0752(5) Uani 1 1 d . . . . .
H18 H 0.5893 -0.0224 0.6176 0.090 Uiso 1 1 calc R U . . .
C13 C 0.8438(2) 0.90620(19) 0.43139(11) 0.0714(4) Uani 1 1 d . . . . .
H13A H 0.8985 0.8515 0.3865 0.107 Uiso 1 1 calc R U . . .
H13B H 0.9328 0.9336 0.4542 0.107 Uiso 1 1 calc R U . . .
H13C H 0.7412 0.9950 0.4049 0.107 Uiso 1 1 calc R U . . .

loop_
_atom_site_aniso_label
_atom_site_aniso_U_11
_atom_site_aniso_U_22
_atom_site_aniso_U_33
_atom_site_aniso_U_23
_atom_site_aniso_U_13
_atom_site_aniso_U_12
O1 0.0552(6) 0.0603(6) 0.0559(5) 0.0023(4) 0.0037(4) -0.0180(5)
N2 0.0358(5) 0.0423(5) 0.0449(5) -0.0148(4) 0.0075(4) -0.0189(4)
N1 0.0490(6) 0.0685(7) 0.0477(6) -0.0085(5) 0.0101(5) -0.0265(5)
C2 0.0388(6) 0.0483(6) 0.0391(6) -0.0156(5) 0.0043(4) -0.0200(5)
C7 0.0352(5) 0.0428(6) 0.0435(6) -0.0107(5) 0.0064(4) -0.0160(5)
C15 0.0292(5) 0.0406(6) 0.0509(6) -0.0108(5) 0.0006(4) -0.0128(4)
C1 0.0368(6) 0.0419(6) 0.0444(6) -0.0153(5) 0.0055(4) -0.0174(5)
C22 0.0408(6) 0.0392(6) 0.0548(7) -0.0137(5) 0.0064(5) -0.0185(5)
C14 0.0427(6) 0.0488(6) 0.0446(6) -0.0120(5) 0.0081(5) -0.0229(5)
C3 0.0373(6) 0.0531(7) 0.0455(6) -0.0133(5) 0.0062(5) -0.0191(5)
C12 0.0454(6) 0.0460(6) 0.0493(6) -0.0092(5) -0.0005(5) -0.0201(5)
C4 0.0470(6) 0.0516(7) 0.0412(6) -0.0112(5) 0.0024(5) -0.0196(5)
C21 0.0408(6) 0.0488(6) 0.0500(6) -0.0195(5) 0.0054(5) -0.0192(5)
C20 0.0485(7) 0.0437(6) 0.0636(8) -0.0061(6) -0.0011(6) -0.0195(5)
C6 0.0379(6) 0.0620(8) 0.0483(7) -0.0098(6) 0.0039(5) -0.0165(6)
C8 0.0498(7) 0.0431(6) 0.0595(7) -0.0093(5) 0.0023(6) -0.0170(5)
C16 0.0476(7) 0.0654(8) 0.0529(7) -0.0191(6) 0.0065(5) -0.0303(6)
C11 0.0516(7) 0.0669(8) 0.0527(7) -0.0168(6) -0.0013(6) -0.0272(6)
C23 0.0495(7) 0.0526(7) 0.0640(8) -0.0244(6) 0.0097(6) -0.0190(6)
C27 0.0482(7) 0.0634(8) 0.0587(8) -0.0123(6) 0.0041(6) -0.0228(6)
C9 0.0574(8) 0.0516(8) 0.0627(8) 0.0041(6) -0.0039(6) -0.0149(6)
C5 0.0393(7) 0.0775(9) 0.0561(7) -0.0092(7) 0.0101(6) -0.0208(6)
C10 0.0524(8) 0.0734(9) 0.0484(7) -0.0024(6) -0.0064(6) -0.0218(7)
C17 0.0590(8) 0.0981(12) 0.0682(9) -0.0436(9) 0.0110(7) -0.0394(8)
C26 0.0515(8) 0.0600(8) 0.0816(10) -0.0011(7) -0.0114(7) -0.0213(7)
C25 0.0428(7) 0.0504(8) 0.1150(13) -0.0248(8) 0.0080(8) -0.0107(6)
C24 0.0516(8) 0.0656(9) 0.0938(11) -0.0402(8) 0.0195(8) -0.0168(7)
C19 0.0629(9) 0.0490(8) 0.1059(13) -0.0203(8) -0.0030(8) -0.0278(7)
C18 0.0602(9) 0.0814(11) 0.1066(13) -0.0560(10) 0.0049(9) -0.0307(8)
C13 0.0761(10) 0.0695(10) 0.0599(8) 0.0066(7) 0.0011(7) -0.0319(8)

loop_
_atom_type_symbol
_atom_type_description
_atom_type_scat_dispersion_real
_atom_type_scat_dispersion_imag
_atom_type_scat_source
C C 0.0181 0.0091 'International Tables Vol C Tables 4.2.6.8 and 6.1.1.4'
H H 0.0000 0.0000 'International Tables Vol C Tables 4.2.6.8 and 6.1.1.4'
N N 0.0311 0.0180 'International Tables Vol C Tables 4.2.6.8 and 6.1.1.4'
O O 0.0492 0.0322 'International Tables Vol C Tables 4.2.6.8 and 6.1.1.4'

loop_
_geom_angle_atom_site_label_1
_geom_angle_atom_site_label_2
_geom_angle_atom_site_label_3
_geom_angle
_geom_angle_site_symmetry_1
_geom_angle_site_symmetry_3
_geom_angle_publ_flag
C4 O1 C13 117.20(11) . . ?
C14 N2 C1 112.82(9) . . ?
C14 N2 C21 110.62(9) . . ?
C21 N2 C1 113.78(9) . . ?
C4 N1 C5 115.74(11) . . ?
C3 C2 C1 122.90(10) . . ?
C3 C2 C6 117.39(11) . . ?
C6 C2 C1 119.59(11) . . ?
C12 C7 C1 122.13(10) . . ?
C12 C7 C8 118.25(11) . . ?
C8 C7 C1 119.60(11) . . ?
C20 C15 C14 117.95(11) . . ?
C16 C15 C14 123.90(11) . . ?
C16 C15 C20 118.10(12) . . ?
N2 C1 C2 111.59(9) . . ?
N2 C1 C7 114.80(9) . . ?
N2 C1 H1 105.5 . . ?
C2 C1 C7 113.05(9) . . ?
C2 C1 H1 105.5 . . ?
C7 C1 H1 105.5 . . ?
C23 C22 C21 119.69(11) . . ?
C27 C22 C21 122.17(11) . . ?
C27 C22 C23 118.13(12) . . ?
N2 C14 C15 115.34(9) . . ?
N2 C14 H14A 108.4 . . ?
N2 C14 H14B 108.4 . . ?
C15 C14 H14A 108.4 . . ?
C15 C14 H14B 108.4 . . ?
H14A C14 H14B 107.5 . . ?
C2 C3 H3 120.6 . . ?
C2 C3 C4 118.90(11) . . ?
C4 C3 H3 120.6 . . ?
C7 C12 H12 119.6 . . ?
C11 C12 C7 120.78(12) . . ?
C11 C12 H12 119.6 . . ?
O1 C4 C3 115.84(11) . . ?
N1 C4 O1 119.66(11) . . ?
N1 C4 C3 124.51(12) . . ?
N2 C21 C22 112.68(9) . . ?
N2 C21 H21A 109.1 . . ?
N2 C21 H21B 109.1 . . ?
C22 C21 H21A 109.1 . . ?
C22 C21 H21B 109.1 . . ?
H21A C21 H21B 107.8 . . ?
C15 C20 H20 119.4 . . ?
C19 C20 C15 121.16(14) . . ?
C19 C20 H20 119.4 . . ?
C2 C6 H6 120.6 . . ?
C5 C6 C2 118.88(12) . . ?
C5 C6 H6 120.6 . . ?
C7 C8 H8 119.6 . . ?
C7 C8 C9 120.80(13) . . ?
C9 C8 H8 119.6 . . ?
C15 C16 H16 119.7 . . ?
C17 C16 C15 120.55(13) . . ?
C17 C16 H16 119.7 . . ?
C12 C11 H11 119.8 . . ?
C10 C11 C12 120.38(13) . . ?
C10 C11 H11 119.8 . . ?
C22 C23 H23 119.5 . . ?
C24 C23 C22 120.92(14) . . ?
C24 C23 H23 119.5 . . ?
C22 C27 H27 119.6 . . ?
C26 C27 C22 120.89(14) . . ?
C26 C27 H27 119.6 . . ?
C8 C9 H9 120.0 . . ?
C10 C9 C8 120.07(13) . . ?
C10 C9 H9 120.0 . . ?
N1 C5 C6 124.56(12) . . ?
N1 C5 H5 117.7 . . ?
C6 C5 H5 117.7 . . ?
C11 C10 H10 120.1 . . ?
C9 C10 C11 119.70(13) . . ?
C9 C10 H10 120.1 . . ?
C16 C17 H17 119.6 . . ?
C18 C17 C16 120.85(15) . . ?
C18 C17 H17 119.6 . . ?
C27 C26 H26 119.9 . . ?
C25 C26 C27 120.19(15) . . ?
C25 C26 H26 119.9 . . ?
C26 C25 H25 120.3 . . ?
C24 C25 C26 119.48(14) . . ?
C24 C25 H25 120.3 . . ?
C23 C24 H24 119.8 . . ?
C25 C24 C23 120.39(14) . . ?
C25 C24 H24 119.8 . . ?
C20 C19 H19 120.0 . . ?
C20 C19 C18 120.10(14) . . ?
C18 C19 H19 120.0 . . ?
C17 C18 C19 119.22(14) . . ?
C17 C18 H18 120.4 . . ?
C19 C18 H18 120.4 . . ?
O1 C13 H13A 109.5 . . ?
O1 C13 H13B 109.5 . . ?
O1 C13 H13C 109.5 . . ?
H13A C13 H13B 109.5 . . ?
H13A C13 H13C 109.5 . . ?
H13B C13 H13C 109.5 . . ?

loop_
_geom_bond_atom_site_label_1
_geom_bond_atom_site_label_2
_geom_bond_distance
_geom_bond_site_symmetry_2
_geom_bond_publ_flag
O1 C4 1.3531(16) . ?
O1 C13 1.4286(17) . ?
N2 C1 1.4805(14) . ?
N2 C14 1.4601(14) . ?
N2 C21 1.4651(15) . ?
N1 C4 1.3152(17) . ?
N1 C5 1.3433(18) . ?
C2 C1 1.5238(15) . ?
C2 C3 1.3711(17) . ?
C2 C6 1.4000(16) . ?
C7 C1 1.5276(16) . ?
C7 C12 1.3882(17) . ?
C7 C8 1.3884(17) . ?
C15 C14 1.5045(16) . ?
C15 C20 1.3907(17) . ?
C15 C16 1.3844(17) . ?
C1 H1 0.9800 . ?
C22 C21 1.5124(16) . ?
C22 C23 1.3861(18) . ?
C22 C27 1.3846(19) . ?
C14 H14A 0.9700 . ?
C14 H14B 0.9700 . ?
C3 H3 0.9300 . ?
C3 C4 1.3965(17) . ?
C12 H12 0.9300 . ?
C12 C11 1.3817(18) . ?
C21 H21A 0.9700 . ?
C21 H21B 0.9700 . ?
C20 H20 0.9300 . ?
C20 C19 1.376(2) . ?
C6 H6 0.9300 . ?
C6 C5 1.3661(19) . ?
C8 H8 0.9300 . ?
C8 C9 1.389(2) . ?
C16 H16 0.9300 . ?
C16 C17 1.3799(19) . ?
C11 H11 0.9300 . ?
C11 C10 1.377(2) . ?
C23 H23 0.9300 . ?
C23 C24 1.382(2) . ?
C27 H27 0.9300 . ?
C27 C26 1.383(2) . ?
C9 H9 0.9300 . ?
C9 C10 1.374(2) . ?
C5 H5 0.9300 . ?
C10 H10 0.9300 . ?
C17 H17 0.9300 . ?
C17 C18 1.374(3) . ?
C26 H26 0.9300 . ?
C26 C25 1.380(2) . ?
C25 H25 0.9300 . ?
C25 C24 1.370(3) . ?
C24 H24 0.9300 . ?
C19 H19 0.9300 . ?
C19 C18 1.380(3) . ?
C18 H18 0.9300 . ?
C13 H13A 0.9600 . ?
C13 H13B 0.9600 . ?
C13 H13C 0.9600 . ?

loop_
_geom_torsion_atom_site_label_1
_geom_torsion_atom_site_label_2
_geom_torsion_atom_site_label_3
_geom_torsion_atom_site_label_4
_geom_torsion
_geom_torsion_site_symmetry_1
_geom_torsion_site_symmetry_2
_geom_torsion_site_symmetry_3
_geom_torsion_site_symmetry_4
_geom_torsion_publ_flag
C2 C3 C4 O1 -178.61(11) . . . . ?
C2 C3 C4 N1 1.47(19) . . . . ?
C2 C6 C5 N1 1.2(2) . . . . ?
C7 C12 C11 C10 0.6(2) . . . . ?
C7 C8 C9 C10 0.1(2) . . . . ?
C15 C20 C19 C18 1.1(2) . . . . ?
C15 C16 C17 C18 0.9(2) . . . . ?
C1 N2 C14 C15 -70.21(12) . . . . ?
C1 N2 C21 C22 165.77(9) . . . . ?
C1 C2 C3 C4 -177.68(10) . . . . ?
C1 C2 C6 C5 176.58(12) . . . . ?
C1 C7 C12 C11 177.15(11) . . . . ?
C1 C7 C8 C9 -177.57(11) . . . . ?
C22 C23 C24 C25 -0.3(2) . . . . ?
C22 C27 C26 C25 -0.4(2) . . . . ?
C14 N2 C1 C2 154.83(9) . . . . ?
C14 N2 C1 C7 -74.88(12) . . . . ?
C14 N2 C21 C22 -66.02(13) . . . . ?
C14 C15 C20 C19 178.37(12) . . . . ?
C14 C15 C16 C17 -179.23(12) . . . . ?
C3 C2 C1 N2 -6.43(15) . . . . ?
C3 C2 C1 C7 -137.62(11) . . . . ?
C3 C2 C6 C5 0.40(19) . . . . ?
C12 C7 C1 N2 -83.28(13) . . . . ?
C12 C7 C1 C2 46.29(14) . . . . ?
C12 C7 C8 C9 0.82(19) . . . . ?
C12 C11 C10 C9 0.3(2) . . . . ?
C4 N1 C5 C6 -1.5(2) . . . . ?
C21 N2 C1 C2 -78.10(11) . . . . ?
C21 N2 C1 C7 52.19(13) . . . . ?
C21 N2 C14 C15 161.06(10) . . . . ?
C21 C22 C23 C24 179.12(12) . . . . ?
C21 C22 C27 C26 -178.74(12) . . . . ?
C20 C15 C14 N2 174.46(10) . . . . ?
C20 C15 C16 C17 -1.61(19) . . . . ?
C20 C19 C18 C17 -1.8(2) . . . . ?
C6 C2 C1 N2 177.61(10) . . . . ?
C6 C2 C1 C7 46.41(14) . . . . ?
C6 C2 C3 C4 -1.64(17) . . . . ?
C8 C7 C1 N2 95.04(13) . . . . ?
C8 C7 C1 C2 -135.39(11) . . . . ?
C8 C7 C12 C11 -1.19(18) . . . . ?
C8 C9 C10 C11 -0.7(2) . . . . ?
C16 C15 C14 N2 -7.92(17) . . . . ?
C16 C15 C20 C19 0.60(19) . . . . ?
C16 C17 C18 C19 0.8(3) . . . . ?
C23 C22 C21 N2 140.54(11) . . . . ?
C23 C22 C27 C26 0.4(2) . . . . ?
C27 C22 C21 N2 -40.32(16) . . . . ?
C27 C22 C23 C24 -0.1(2) . . . . ?
C27 C26 C25 C24 0.1(2) . . . . ?
C5 N1 C4 O1 -179.84(12) . . . . ?
C5 N1 C4 C3 0.1(2) . . . . ?
C26 C25 C24 C23 0.3(2) . . . . ?
C13 O1 C4 N1 -1.65(19) . . . . ?
C13 O1 C4 C3 178.43(12) . . . . ?
